data_7239445
loop_
_publ_author_name
'Roy, Arup'
'Kotmale, Amol S.'
'Gawade, Rupesh L.'
'Puranik, Vedavati G.'
'Rajamohanan, P. R.'
'Sanjayan, Gangadhar J.'

_publ_section_title
;
 Probing the folding induction ability of orthanilic acid in peptides:
 some observations
;
_journal_issue 25
_journal_name_full 'RSC Advances'
_journal_page_first 13018
_journal_paper_doi 10.1039/c3ra47039c
_journal_volume 4
_journal_year 2014
_chemical_formula_moiety 'C37 H61 N7 O9 S'
_chemical_formula_sum 'C37 H61 N7 O9 S'
_chemical_formula_weight 779.99
_chemical_melting_point 477.1(10)
_chemical_name_common Peptide
_space_group_IT_number 19
_space_group_name_Hall 'P 2ac 2ab'
_space_group_name_H-M_alt 'P 21 21 21'
_symmetry_cell_setting orthorhombic
_symmetry_space_group_name_H-M 'P 21 21 21'
_atom_sites_solution_hydrogens geom
_atom_sites_solution_primary direct
_atom_sites_solution_secondary difmap
_audit_creation_method SHELXL-97
_cell_angle_alpha 90.00
_cell_angle_beta 90.00
_cell_angle_gamma 90.00
_cell_formula_units_Z 4
_cell_length_a 10.4234(2)
_cell_length_b 10.5165(2)
_cell_length_c 39.4004(6)
_cell_measurement_reflns_used 9956
_cell_measurement_temperature 296(2)
_cell_measurement_theta_max 28.02
_cell_measurement_theta_min 3.16
_cell_volume 4318.98(13)
_computing_cell_refinement 'Bruker SAINT'
_computing_data_collection 'Bruker APEX2'
_computing_data_reduction 'Bruker SAINT'
_computing_molecular_graphics 'Bruker SHELXTL,PyMOL and PLATON'
_computing_publication_material 'Bruker SHELXTL'
_computing_structure_refinement 'SHELXL-97 (Sheldrick, 2008)'
_computing_structure_solution 'SHELXS-97 (Sheldrick, 2008)'
_diffrn_ambient_temperature 296(2)
_diffrn_measured_fraction_theta_full 0.995
_diffrn_measured_fraction_theta_max 0.995
_diffrn_measurement_device_type 'Bruker APEX-II CCD'
_diffrn_measurement_method '\f and \w scans'
_diffrn_radiation_monochromator graphite
_diffrn_radiation_source 'fine-focus sealed tube'
_diffrn_radiation_type MoK\a
_diffrn_radiation_wavelength 0.71073
_diffrn_reflns_av_R_equivalents 0.0310
_diffrn_reflns_av_sigmaI/netI 0.0320
_diffrn_reflns_limit_h_max 8
_diffrn_reflns_limit_h_min -12
_diffrn_reflns_limit_k_max 12
_diffrn_reflns_limit_k_min -12
_diffrn_reflns_limit_l_max 46
_diffrn_reflns_limit_l_min -46
_diffrn_reflns_number 26845
_diffrn_reflns_theta_full 25.00
_diffrn_reflns_theta_max 25.00
_diffrn_reflns_theta_min 2.00
_exptl_absorpt_coefficient_mu 0.132
_exptl_absorpt_correction_T_max 0.9869
_exptl_absorpt_correction_T_min 0.9381
_exptl_absorpt_correction_type multi-scan
_exptl_absorpt_process_details 'Bruker SADABS'
_exptl_crystal_colour colourless
_exptl_crystal_density_diffrn 1.200
_exptl_crystal_density_method 'not measured'
_exptl_crystal_description needle
_exptl_crystal_F_000 1680
_exptl_crystal_size_max 0.49
_exptl_crystal_size_mid 0.25
_exptl_crystal_size_min 0.10
_refine_diff_density_max 0.286
_refine_diff_density_min -0.271
_refine_diff_density_rms 0.039
_refine_ls_abs_structure_details 'Flack H D (1983), Acta Cryst. A39, 876-881'
_refine_ls_abs_structure_Flack 0.03(7)
_refine_ls_extinction_coef 0.0010(3)
_refine_ls_extinction_expression Fc^*^=kFc[1+0.001xFc^2^\l^3^/sin(2\q)]^-1/4^
_refine_ls_extinction_method SHELXL
_refine_ls_goodness_of_fit_ref 1.127
_refine_ls_hydrogen_treatment riding
_refine_ls_matrix_type full
_refine_ls_number_parameters 525
_refine_ls_number_reflns 7584
_refine_ls_number_restraints 0
_refine_ls_restrained_S_all 1.127
_refine_ls_R_factor_all 0.0448
_refine_ls_R_factor_gt 0.0399
_refine_ls_shift/su_max 0.000
_refine_ls_shift/su_mean 0.000
_refine_ls_structure_factor_coef Fsqd
_refine_ls_weighting_details 'calc w=1/[\s^2^(Fo^2^)+(0.0366P)^2^+1.6088P] where P=(Fo^2^+2Fc^2^)/3'
_refine_ls_weighting_scheme calc
_refine_ls_wR_factor_gt 0.0921
_refine_ls_wR_factor_ref 0.0944
_reflns_number_gt 7011
_reflns_number_total 7584
_reflns_threshold_expression >2sigma(I)
_cod_data_source_file c3ra47039c.txt
_cod_data_source_block C37H61N7O9Scompound15
_cod_depositor_comments
;
The following automatic conversions were performed:

data item '_chemical_melting_point' value '203-205degree centigrade'
was changed to '477.1(10)' -- it was converted from degrees
Celsius(C) to Kelvins(K), the average value was taken and precision
was estimated.

data item '_symmetry_cell_setting' value 'Orthorhombic' was changed
to 'orthorhombic' in accordance with the
/home/saulius/struct/COD-crude-data/automatic-downloads/DataCite-retrospective/RSC/depositions/lib/dictionaries/cif_core.dic
dictionary named 'cif_core.dic' version 2.4.2 last updated on
2011-04-26.

Automatic conversion script
Id: cif_fix_values 6909 2019-04-08 15:41:33Z antanas 
;
_cod_original_sg_symbol_H-M P212121
_cod_database_code 7239445

loop_
_symmetry_equiv_pos_as_xyz
'x, y, z'
'x+1/2, -y+1/2, -z'
'-x, y+1/2, -z+1/2'
'-x+1/2, -y, z+1/2'

loop_
_atom_site_label
_atom_site_type_symbol
_atom_site_fract_x
_atom_site_fract_y
_atom_site_fract_z
_atom_site_U_iso_or_equiv
_atom_site_adp_type
_atom_site_occupancy
_atom_site_symmetry_multiplicity
_atom_site_calc_flag
_atom_site_refinement_flags
S S 0.20017(6) 0.24205(5) 0.190747(13) 0.02426(13) Uani 1 1 d .
O1 O 0.23649(17) -0.14045(17) 0.21345(4) 0.0346(4) Uani 1 1 d .
O2 O 0.2307(2) -0.1791(3) 0.15721(5) 0.0742(8) Uani 1 1 d .
O3 O -0.18481(17) -0.00136(16) 0.18739(4) 0.0339(4) Uani 1 1 d .
O4 O -0.29469(18) 0.35318(17) 0.16559(5) 0.0384(4) Uani 1 1 d .
O5 O 0.28970(17) 0.21521(15) 0.21718(4) 0.0333(4) Uani 1 1 d .
O6 O 0.12647(16) 0.14078(15) 0.17596(4) 0.0314(4) Uani 1 1 d .
O7 O 0.18807(19) 0.33289(15) 0.07124(4) 0.0332(4) Uani 1 1 d .
O8 O 0.00993(16) 0.07068(16) 0.07288(4) 0.0294(4) Uani 1 1 d .
O9 O -0.20983(19) 0.24812(19) 0.00743(4) 0.0419(4) Uani 1 1 d .
N1 N 0.05248(19) -0.12908(18) 0.18602(5) 0.0274(4) Uani 1 1 d .
H1 H 0.0183 -0.1219 0.2058 0.044(8) Uiso 1 1 calc R
N2 N -0.13548(19) 0.07148(18) 0.13484(5) 0.0243(4) Uani 1 1 d .
H2A H -0.0828 0.0644 0.1181 0.013(6) Uiso 1 1 calc R
N3 N -0.08728(19) 0.28650(18) 0.17102(5) 0.0257(4) Uani 1 1 d .
H3 H -0.0353 0.2294 0.1636 0.025(7) Uiso 1 1 calc R
N4 N 0.28305(18) 0.30190(17) 0.15942(4) 0.0226(4) Uani 1 1 d .
N5 N 0.24593(19) 0.15733(18) 0.09959(5) 0.0255(4) Uani 1 1 d .
H5 H 0.2689 0.1234 0.1185 0.038(8) Uiso 1 1 calc R
N6 N 0.0957(2) 0.09848(18) 0.02062(4) 0.0246(4) Uani 1 1 d .
H6 H 0.1660 0.0993 0.0092 0.066(11) Uiso 1 1 calc R
N7 N -0.0229(2) 0.3300(2) 0.02410(5) 0.0362(5) Uani 1 1 d .
H7 H 0.0586 0.3185 0.0258 0.030(7) Uiso 1 1 calc R
C1 C 0.1785(2) -0.1500(2) 0.18333(6) 0.0313(6) Uani 1 1 d .
C2 C -0.0280(2) -0.1182(2) 0.15575(6) 0.0268(5) Uani 1 1 d .
H2 H 0.0263 -0.0980 0.1362 0.029(7) Uiso 1 1 calc R
C3 C -0.0968(3) -0.2443(3) 0.14924(6) 0.0387(6) Uani 1 1 d .
H3A H -0.0336 -0.3119 0.1502 0.081(12) Uiso 1 1 calc R
H3B H -0.1569 -0.2584 0.1677 0.032(7) Uiso 1 1 calc R
C4 C -0.1691(3) -0.2564(3) 0.11614(7) 0.0450(7) Uani 1 1 d .
H4 H -0.2331 -0.1883 0.1149 0.054(9) Uiso 1 1 calc R
C5 C -0.0815(4) -0.2462(3) 0.08561(7) 0.0680(11) Uani 1 1 d .
H5A H -0.0463 -0.1620 0.0845 0.102 Uiso 1 1 calc R
H5B H -0.1295 -0.2634 0.0653 0.102 Uiso 1 1 calc R
H5C H -0.0131 -0.3068 0.0877 0.102 Uiso 1 1 calc R
C6 C -0.2391(4) -0.3849(3) 0.11585(9) 0.0593(9) Uani 1 1 d .
H6A H -0.1773 -0.4526 0.1162 0.089 Uiso 1 1 calc R
H6B H -0.2905 -0.3914 0.0957 0.089 Uiso 1 1 calc R
H6C H -0.2932 -0.3912 0.1355 0.089 Uiso 1 1 calc R
C7 C -0.1236(2) -0.0109(2) 0.16110(5) 0.0241(5) Uani 1 1 d .
C8 C -0.2324(2) 0.1714(2) 0.13322(6) 0.0262(5) Uani 1 1 d .
C9 C -0.3664(3) 0.1174(3) 0.13833(7) 0.0385(6) Uani 1 1 d .
H9A H -0.3780 0.0449 0.1238 0.058 Uiso 1 1 calc R
H9B H -0.4290 0.1811 0.1328 0.058 Uiso 1 1 calc R
H9C H -0.3768 0.0920 0.1616 0.058 Uiso 1 1 calc R
C10 C -0.2224(3) 0.2348(3) 0.09833(6) 0.0359(6) Uani 1 1 d .
H10A H -0.1367 0.2660 0.0950 0.054 Uiso 1 1 calc R
H10B H -0.2819 0.3043 0.0971 0.054 Uiso 1 1 calc R
H10C H -0.2422 0.1737 0.0810 0.054 Uiso 1 1 calc R
C11 C -0.2095(2) 0.2790(2) 0.15906(5) 0.0262(5) Uani 1 1 d .
C12 C -0.0343(2) 0.3747(2) 0.19387(5) 0.0239(5) Uani 1 1 d .
C13 C 0.0924(2) 0.3603(2) 0.20542(5) 0.0227(5) Uani 1 1 d .
C14 C 0.1431(2) 0.4457(2) 0.22926(6) 0.0276(5) Uani 1 1 d .
H14 H 0.2257 0.4334 0.2375 0.018(6) Uiso 1 1 calc R
C15 C 0.0719(3) 0.5474(3) 0.24049(6) 0.0338(6) Uani 1 1 d .
H15 H 0.1066 0.6048 0.2559 0.033(7) Uiso 1 1 calc R
C16 C -0.0512(3) 0.5632(2) 0.22861(6) 0.0314(6) Uani 1 1 d .
H16 H -0.0995 0.6321 0.2361 0.026(6) Uiso 1 1 calc R
C17 C -0.1046(3) 0.4784(2) 0.20575(6) 0.0284(5) Uani 1 1 d .
H17 H -0.1883 0.4907 0.1982 0.036(7) Uiso 1 1 calc R
C18 C 0.2122(2) 0.3594(2) 0.13071(5) 0.0241(5) Uani 1 1 d .
H18 H 0.1227 0.3729 0.1374 0.018(6) Uiso 1 1 calc R
C19 C 0.2769(3) 0.4880(2) 0.12558(6) 0.0335(6) Uani 1 1 d .
H19A H 0.2728 0.5147 0.1020 0.049(8) Uiso 1 1 calc R
H19B H 0.2382 0.5529 0.1398 0.032(7) Uiso 1 1 calc R
C20 C 0.4141(3) 0.4607(2) 0.13635(6) 0.0336(6) Uani 1 1 d .
H20A H 0.4598 0.4139 0.1189 0.041(8) Uiso 1 1 calc R
H20B H 0.4600 0.5388 0.1413 0.037(7) Uiso 1 1 calc R
C21 C 0.3970(2) 0.3810(2) 0.16810(6) 0.0272(5) Uani 1 1 d .
H21A H 0.4719 0.3285 0.1724 0.028(7) Uiso 1 1 calc R
H21B H 0.3807 0.4339 0.1878 0.027(6) Uiso 1 1 calc R
C22 C 0.2158(2) 0.2807(2) 0.09811(5) 0.0241(5) Uani 1 1 d .
C23 C 0.2393(2) 0.0808(2) 0.06865(5) 0.0234(5) Uani 1 1 d .
H23 H 0.2977 0.1170 0.0517 0.021(6) Uiso 1 1 calc R
C24 C 0.2769(2) -0.0579(2) 0.07507(6) 0.0281(5) Uani 1 1 d .
H24A H 0.2225 -0.0910 0.0930 0.029(7) Uiso 1 1 calc R
H24B H 0.2584 -0.1063 0.0547 0.034(7) Uiso 1 1 calc R
C25 C 0.4151(3) -0.0815(2) 0.08480(6) 0.0324(6) Uani 1 1 d .
H25 H 0.4331 -0.0338 0.1056 0.040(8) Uiso 1 1 calc R
C26 C 0.4340(3) -0.2220(3) 0.09226(8) 0.0483(8) Uani 1 1 d .
H26A H 0.3721 -0.2491 0.1088 0.072 Uiso 1 1 calc R
H26B H 0.5190 -0.2355 0.1010 0.072 Uiso 1 1 calc R
H26C H 0.4229 -0.2700 0.0718 0.072 Uiso 1 1 calc R
C27 C 0.5104(3) -0.0384(3) 0.05761(8) 0.0504(8) Uani 1 1 d .
H27A H 0.4925 -0.0819 0.0367 0.076 Uiso 1 1 calc R
H27B H 0.5961 -0.0580 0.0648 0.076 Uiso 1 1 calc R
H27C H 0.5024 0.0516 0.0542 0.076 Uiso 1 1 calc R
C28 C 0.1031(2) 0.0840(2) 0.05467(5) 0.0224(5) Uani 1 1 d .
C29 C -0.0258(2) 0.1130(2) 0.00212(6) 0.0273(5) Uani 1 1 d .
C30 C -0.1143(3) -0.0011(3) 0.00713(7) 0.0405(7) Uani 1 1 d .
H30A H -0.0699 -0.0775 0.0008 0.061 Uiso 1 1 calc R
H30B H -0.1892 0.0087 -0.0068 0.061 Uiso 1 1 calc R
H30C H -0.1393 -0.0063 0.0305 0.061 Uiso 1 1 calc R
C31 C 0.0077(3) 0.1263(3) -0.03575(6) 0.0379(6) Uani 1 1 d .
H31A H 0.0647 0.1969 -0.0388 0.057 Uiso 1 1 calc R
H31B H -0.0694 0.1403 -0.0485 0.057 Uiso 1 1 calc R
H31C H 0.0485 0.0498 -0.0435 0.057 Uiso 1 1 calc R
C32 C -0.0943(3) 0.2360(2) 0.01221(5) 0.0288(5) Uani 1 1 d .
C33 C -0.0761(3) 0.4514(3) 0.03431(8) 0.0498(8) Uani 1 1 d .
H33A H -0.1151 0.4919 0.0151 0.075 Uiso 1 1 calc R
H33B H -0.0089 0.5046 0.0430 0.075 Uiso 1 1 calc R
H33C H -0.1396 0.4382 0.0516 0.075 Uiso 1 1 calc R
C34 C 0.3762(3) -0.1636(2) 0.21686(6) 0.0326(6) Uani 1 1 d .
C35 C 0.4504(3) -0.0738(3) 0.19468(10) 0.0666(10) Uani 1 1 d .
H35A H 0.4367 -0.0955 0.1713 0.100 Uiso 1 1 calc R
H35B H 0.5402 -0.0803 0.1999 0.100 Uiso 1 1 calc R
H35C H 0.4219 0.0116 0.1987 0.100 Uiso 1 1 calc R
C36 C 0.3997(4) -0.1334(5) 0.25335(8) 0.0941(17) Uani 1 1 d .
H36A H 0.3743 -0.0472 0.2578 0.141 Uiso 1 1 calc R
H36B H 0.4892 -0.1433 0.2583 0.141 Uiso 1 1 calc R
H36C H 0.3505 -0.1901 0.2673 0.141 Uiso 1 1 calc R
C37 C 0.4047(4) -0.2995(3) 0.20878(11) 0.0673(10) Uani 1 1 d .
H37A H 0.3519 -0.3537 0.2225 0.101 Uiso 1 1 calc R
H37B H 0.4935 -0.3169 0.2134 0.101 Uiso 1 1 calc R
H37C H 0.3872 -0.3153 0.1852 0.101 Uiso 1 1 calc R

loop_
_atom_site_aniso_label
_atom_site_aniso_U_11
_atom_site_aniso_U_22
_atom_site_aniso_U_33
_atom_site_aniso_U_23
_atom_site_aniso_U_13
_atom_site_aniso_U_12
S 0.0221(3) 0.0238(3) 0.0269(3) 0.0036(2) -0.0054(2) -0.0020(2)
O1 0.0287(10) 0.0496(10) 0.0254(8) -0.0009(8) -0.0050(7) 0.0023(8)
O2 0.0394(14) 0.150(2) 0.0332(11) -0.0258(13) -0.0071(10) 0.0288(15)
O3 0.0330(10) 0.0457(10) 0.0231(8) 0.0051(7) 0.0025(8) -0.0005(9)
O4 0.0208(9) 0.0495(11) 0.0449(10) -0.0152(8) -0.0016(8) 0.0046(9)
O5 0.0317(10) 0.0366(9) 0.0315(8) 0.0091(7) -0.0087(8) -0.0005(8)
O6 0.0261(10) 0.0222(8) 0.0458(10) 0.0019(7) -0.0071(8) -0.0021(7)
O7 0.0475(12) 0.0277(8) 0.0245(8) 0.0011(7) -0.0051(8) 0.0001(8)
O8 0.0245(10) 0.0356(9) 0.0279(9) 0.0014(7) 0.0035(8) -0.0008(8)
O9 0.0341(11) 0.0567(11) 0.0348(9) 0.0041(9) -0.0032(8) 0.0149(10)
N1 0.0280(11) 0.0308(10) 0.0235(10) 0.0048(8) -0.0032(9) -0.0019(9)
N2 0.0214(11) 0.0310(11) 0.0207(9) 0.0018(8) 0.0026(8) -0.0022(9)
N3 0.0209(11) 0.0272(10) 0.0291(10) -0.0037(8) -0.0010(8) -0.0015(9)
N4 0.0160(10) 0.0295(10) 0.0222(9) -0.0028(7) -0.0030(8) -0.0006(8)
N5 0.0292(11) 0.0258(10) 0.0215(9) 0.0010(8) -0.0057(8) 0.0027(9)
N6 0.0236(11) 0.0299(10) 0.0203(9) -0.0028(8) -0.0002(8) 0.0038(9)
N7 0.0372(15) 0.0333(12) 0.0383(12) 0.0032(10) -0.0025(10) 0.0110(11)
C1 0.0311(15) 0.0353(13) 0.0277(13) -0.0044(10) -0.0060(11) 0.0007(11)
C2 0.0298(14) 0.0269(12) 0.0237(12) 0.0029(9) -0.0047(10) -0.0063(11)
C3 0.0425(17) 0.0328(14) 0.0407(14) 0.0037(12) -0.0065(12) -0.0090(14)
C4 0.0542(19) 0.0314(14) 0.0495(16) -0.0015(12) -0.0192(14) -0.0036(14)
C5 0.115(3) 0.0487(18) 0.0406(16) -0.0037(14) -0.0100(18) -0.029(2)
C6 0.063(2) 0.0409(17) 0.074(2) -0.0098(15) -0.0189(18) -0.0154(16)
C7 0.0205(13) 0.0288(12) 0.0231(11) 0.0001(9) -0.0044(10) -0.0097(10)
C8 0.0240(14) 0.0306(12) 0.0239(11) 0.0009(9) -0.0036(10) -0.0007(10)
C9 0.0242(15) 0.0386(15) 0.0527(16) -0.0077(13) -0.0074(12) -0.0027(12)
C10 0.0415(17) 0.0410(14) 0.0252(11) 0.0017(11) -0.0032(11) 0.0109(13)
C11 0.0204(13) 0.0336(13) 0.0246(11) 0.0005(9) 0.0012(10) -0.0026(11)
C12 0.0231(12) 0.0284(12) 0.0203(11) 0.0024(9) 0.0021(9) -0.0043(10)
C13 0.0236(12) 0.0265(11) 0.0179(10) 0.0043(8) 0.0014(9) -0.0047(10)
C14 0.0263(14) 0.0355(13) 0.0210(11) 0.0008(10) -0.0026(10) -0.0073(11)
C15 0.0379(17) 0.0424(15) 0.0212(12) -0.0052(10) -0.0014(11) -0.0088(13)
C16 0.0353(16) 0.0312(13) 0.0278(12) -0.0042(10) 0.0082(11) 0.0008(12)
C17 0.0272(14) 0.0319(13) 0.0260(12) 0.0006(10) 0.0013(11) -0.0026(11)
C18 0.0210(13) 0.0273(11) 0.0240(11) 0.0016(9) -0.0026(10) 0.0013(10)
C19 0.0427(18) 0.0257(12) 0.0322(13) -0.0019(10) -0.0046(12) -0.0016(12)
C20 0.0336(16) 0.0367(14) 0.0306(13) -0.0023(11) 0.0021(11) -0.0123(12)
C21 0.0195(12) 0.0349(13) 0.0271(12) -0.0040(10) -0.0017(10) -0.0045(11)
C22 0.0207(13) 0.0267(12) 0.0249(11) 0.0014(9) -0.0036(10) -0.0032(10)
C23 0.0252(13) 0.0252(11) 0.0199(10) 0.0005(9) 0.0011(9) -0.0001(10)
C24 0.0286(14) 0.0269(12) 0.0288(12) 0.0005(9) 0.0012(11) 0.0013(11)
C25 0.0330(15) 0.0364(14) 0.0278(12) 0.0004(10) -0.0029(11) 0.0018(12)
C26 0.0442(19) 0.0438(17) 0.0570(18) 0.0076(14) 0.0027(14) 0.0138(15)
C27 0.0338(17) 0.066(2) 0.0516(17) 0.0162(15) 0.0059(14) 0.0067(15)
C28 0.0277(14) 0.0166(10) 0.0228(11) -0.0002(8) 0.0010(10) 0.0018(10)
C29 0.0250(14) 0.0358(13) 0.0211(11) 0.0006(10) -0.0043(10) 0.0028(11)
C30 0.0325(16) 0.0443(15) 0.0449(15) -0.0045(12) -0.0089(13) -0.0080(13)
C31 0.0374(16) 0.0569(17) 0.0195(12) 0.0001(11) -0.0015(11) 0.0087(13)
C32 0.0309(14) 0.0390(14) 0.0166(10) 0.0071(10) -0.0008(10) 0.0032(12)
C33 0.071(2) 0.0318(14) 0.0467(16) 0.0045(12) 0.0030(16) 0.0163(15)
C34 0.0289(15) 0.0380(14) 0.0309(13) -0.0035(11) -0.0020(11) 0.0056(12)
C35 0.0393(19) 0.062(2) 0.098(3) 0.024(2) -0.0013(19) -0.0032(17)
C36 0.046(2) 0.200(5) 0.0363(17) -0.032(2) -0.0179(16) 0.040(3)
C37 0.046(2) 0.0415(17) 0.114(3) -0.0040(18) -0.010(2) 0.0055(16)

loop_
_atom_type_symbol
_atom_type_description
_atom_type_scat_dispersion_real
_atom_type_scat_dispersion_imag
_atom_type_scat_source
C C 0.0033 0.0016 'International Tables Vol C Tables 4.2.6.8 and 6.1.1.4'
H H 0.0000 0.0000 'International Tables Vol C Tables 4.2.6.8 and 6.1.1.4'
N N 0.0061 0.0033 'International Tables Vol C Tables 4.2.6.8 and 6.1.1.4'
O O 0.0106 0.0060 'International Tables Vol C Tables 4.2.6.8 and 6.1.1.4'
S S 0.1246 0.1234 'International Tables Vol C Tables 4.2.6.8 and 6.1.1.4'

loop_
_geom_angle_atom_site_label_1
_geom_angle_atom_site_label_2
_geom_angle_atom_site_label_3
_geom_angle
O5 S O6 119.94(10)
O5 S N4 106.38(10)
O6 S N4 105.20(10)
O5 S C13 108.38(10)
O6 S C13 108.27(11)
N4 S C13 108.13(10)
C1 O1 C34 120.83(19)
C1 N1 C2 120.8(2)
C1 N1 H1 119.6
C2 N1 H1 119.6
C7 N2 C8 123.86(19)
C7 N2 H2A 118.1
C8 N2 H2A 118.1
C11 N3 C12 128.9(2)
C11 N3 H3 115.6
C12 N3 H3 115.6
C18 N4 C21 110.19(17)
C18 N4 S 118.13(16)
C21 N4 S 117.62(14)
C22 N5 C23 119.13(19)
C22 N5 H5 120.4
C23 N5 H5 120.4
C28 N6 C29 123.6(2)
C28 N6 H6 118.2
C29 N6 H6 118.2
C32 N7 C33 122.8(3)
C32 N7 H7 118.6
C33 N7 H7 118.6
O2 C1 O1 125.1(2)
O2 C1 N1 123.6(2)
O1 C1 N1 111.2(2)
N1 C2 C7 108.75(18)
N1 C2 C3 109.73(19)
C7 C2 C3 111.1(2)
N1 C2 H2 109.1
C7 C2 H2 109.1
C3 C2 H2 109.1
C4 C3 C2 116.8(2)
C4 C3 H3A 108.1
C2 C3 H3A 108.1
C4 C3 H3B 108.1
C2 C3 H3B 108.1
H3A C3 H3B 107.3
C3 C4 C5 112.3(3)
C3 C4 C6 108.5(2)
C5 C4 C6 110.0(3)
C3 C4 H4 108.6
C5 C4 H4 108.6
C6 C4 H4 108.6
C4 C5 H5A 109.5
C4 C5 H5B 109.5
H5A C5 H5B 109.5
C4 C5 H5C 109.5
H5A C5 H5C 109.5
H5B C5 H5C 109.5
C4 C6 H6A 109.5
C4 C6 H6B 109.5
H6A C6 H6B 109.5
C4 C6 H6C 109.5
H6A C6 H6C 109.5
H6B C6 H6C 109.5
O3 C7 N2 123.2(2)
O3 C7 C2 121.4(2)
N2 C7 C2 115.38(19)
N2 C8 C9 111.13(19)
N2 C8 C10 107.78(19)
C9 C8 C10 110.1(2)
N2 C8 C11 113.14(19)
C9 C8 C11 109.2(2)
C10 C8 C11 105.27(19)
C8 C9 H9A 109.5
C8 C9 H9B 109.5
H9A C9 H9B 109.5
C8 C9 H9C 109.5
H9A C9 H9C 109.5
H9B C9 H9C 109.5
C8 C10 H10A 109.5
C8 C10 H10B 109.5
H10A C10 H10B 109.5
C8 C10 H10C 109.5
H10A C10 H10C 109.5
H10B C10 H10C 109.5
O4 C11 N3 125.2(2)
O4 C11 C8 120.0(2)
N3 C11 C8 114.6(2)
C17 C12 C13 118.0(2)
C17 C12 N3 121.6(2)
C13 C12 N3 120.4(2)
C14 C13 C12 120.2(2)
C14 C13 S 115.38(18)
C12 C13 S 124.42(17)
C15 C14 C13 120.7(2)
C15 C14 H14 119.7
C13 C14 H14 119.7
C14 C15 C16 119.2(2)
C14 C15 H15 120.4
C16 C15 H15 120.4
C15 C16 C17 121.2(2)
C15 C16 H16 119.4
C17 C16 H16 119.4
C16 C17 C12 120.7(2)
C16 C17 H17 119.6
C12 C17 H17 119.6
N4 C18 C19 104.08(18)
N4 C18 C22 114.14(18)
C19 C18 C22 110.99(18)
N4 C18 H18 109.2
C19 C18 H18 109.2
C22 C18 H18 109.2
C20 C19 C18 102.22(19)
C20 C19 H19A 111.3
C18 C19 H19A 111.3
C20 C19 H19B 111.3
C18 C19 H19B 111.3
H19A C19 H19B 109.2
C21 C20 C19 103.0(2)
C21 C20 H20A 111.2
C19 C20 H20A 111.2
C21 C20 H20B 111.2
C19 C20 H20B 111.2
H20A C20 H20B 109.1
N4 C21 C20 102.26(18)
N4 C21 H21A 111.3
C20 C21 H21A 111.3
N4 C21 H21B 111.3
C20 C21 H21B 111.3
H21A C21 H21B 109.2
O7 C22 N5 121.8(2)
O7 C22 C18 118.49(19)
N5 C22 C18 119.66(19)
N5 C23 C28 109.47(18)
N5 C23 C24 111.99(18)
C28 C23 C24 108.59(19)
N5 C23 H23 108.9
C28 C23 H23 108.9
C24 C23 H23 108.9
C25 C24 C23 116.2(2)
C25 C24 H24A 108.2
C23 C24 H24A 108.2
C25 C24 H24B 108.2
C23 C24 H24B 108.2
H24A C24 H24B 107.4
C24 C25 C26 109.4(2)
C24 C25 C27 113.1(2)
C26 C25 C27 109.8(2)
C24 C25 H25 108.1
C26 C25 H25 108.1
C27 C25 H25 108.1
C25 C26 H26A 109.5
C25 C26 H26B 109.5
H26A C26 H26B 109.5
C25 C26 H26C 109.5
H26A C26 H26C 109.5
H26B C26 H26C 109.5
C25 C27 H27A 109.5
C25 C27 H27B 109.5
H27A C27 H27B 109.5
C25 C27 H27C 109.5
H27A C27 H27C 109.5
H27B C27 H27C 109.5
O8 C28 N6 123.6(2)
O8 C28 C23 121.94(19)
N6 C28 C23 114.5(2)
N6 C29 C30 112.0(2)
N6 C29 C32 111.16(19)
C30 C29 C32 110.5(2)
N6 C29 C31 107.1(2)
C30 C29 C31 109.5(2)
C32 C29 C31 106.33(19)
C29 C30 H30A 109.5
C29 C30 H30B 109.5
H30A C30 H30B 109.5
C29 C30 H30C 109.5
H30A C30 H30C 109.5
H30B C30 H30C 109.5
C29 C31 H31A 109.5
C29 C31 H31B 109.5
H31A C31 H31B 109.5
C29 C31 H31C 109.5
H31A C31 H31C 109.5
H31B C31 H31C 109.5
O9 C32 N7 122.0(3)
O9 C32 C29 120.4(2)
N7 C32 C29 117.5(2)
N7 C33 H33A 109.5
N7 C33 H33B 109.5
H33A C33 H33B 109.5
N7 C33 H33C 109.5
H33A C33 H33C 109.5
H33B C33 H33C 109.5
O1 C34 C36 102.3(2)
O1 C34 C37 109.5(2)
C36 C34 C37 112.1(3)
O1 C34 C35 110.5(2)
C36 C34 C35 110.0(3)
C37 C34 C35 112.0(3)
C34 C35 H35A 109.5
C34 C35 H35B 109.5
H35A C35 H35B 109.5
C34 C35 H35C 109.5
H35A C35 H35C 109.5
H35B C35 H35C 109.5
C34 C36 H36A 109.5
C34 C36 H36B 109.5
H36A C36 H36B 109.5
C34 C36 H36C 109.5
H36A C36 H36C 109.5
H36B C36 H36C 109.5
C34 C37 H37A 109.5
C34 C37 H37B 109.5
H37A C37 H37B 109.5
C34 C37 H37C 109.5
H37A C37 H37C 109.5
H37B C37 H37C 109.5

loop_
_geom_bond_atom_site_label_1
_geom_bond_atom_site_label_2
_geom_bond_distance
S O5 1.4266(17)
S O6 1.4366(17)
S N4 1.6327(19)
S C13 1.773(2)
O1 C1 1.336(3)
O1 C34 1.482(3)
O2 C1 1.203(3)
O3 C7 1.221(3)
O4 C11 1.210(3)
O7 C22 1.227(3)
O8 C28 1.216(3)
O9 C32 1.226(3)
N1 C1 1.336(3)
N1 C2 1.463(3)
N1 H1 0.8600
N2 C7 1.355(3)
N2 C8 1.459(3)
N2 H2A 0.8600
N3 C11 1.360(3)
N3 C12 1.405(3)
N3 H3 0.8600
N4 C18 1.480(3)
N4 C21 1.490(3)
N5 C22 1.336(3)
N5 C23 1.462(3)
N5 H5 0.8600
N6 C28 1.353(3)
N6 C29 1.470(3)
N6 H6 0.8600
N7 C32 1.323(3)
N7 C33 1.449(3)
N7 H7 0.8600
C2 C7 1.520(3)
C2 C3 1.530(3)
C2 H2 0.9800
C3 C4 1.511(4)
C3 H3A 0.9700
C3 H3B 0.9700
C4 C5 1.514(5)
C4 C6 1.536(4)
C4 H4 0.9800
C5 H5A 0.9600
C5 H5B 0.9600
C5 H5C 0.9600
C6 H6A 0.9600
C6 H6B 0.9600
C6 H6C 0.9600
C8 C9 1.522(4)
C8 C10 1.531(3)
C8 C11 1.541(3)
C9 H9A 0.9600
C9 H9B 0.9600
C9 H9C 0.9600
C10 H10A 0.9600
C10 H10B 0.9600
C10 H10C 0.9600
C12 C17 1.395(3)
C12 C13 1.405(3)
C13 C14 1.403(3)
C14 C15 1.375(4)
C14 H14 0.9300
C15 C16 1.377(4)
C15 H15 0.9300
C16 C17 1.384(3)
C16 H16 0.9300
C17 H17 0.9300
C18 C19 1.525(3)
C18 C22 1.529(3)
C18 H18 0.9800
C19 C20 1.518(4)
C19 H19A 0.9700
C19 H19B 0.9700
C20 C21 1.517(3)
C20 H20A 0.9700
C20 H20B 0.9700
C21 H21A 0.9700
C21 H21B 0.9700
C23 C28 1.523(3)
C23 C24 1.531(3)
C23 H23 0.9800
C24 C25 1.512(4)
C24 H24A 0.9700
C24 H24B 0.9700
C25 C26 1.519(4)
C25 C27 1.529(4)
C25 H25 0.9800
C26 H26A 0.9600
C26 H26B 0.9600
C26 H26C 0.9600
C27 H27A 0.9600
C27 H27B 0.9600
C27 H27C 0.9600
C29 C30 1.526(4)
C29 C32 1.530(4)
C29 C31 1.539(3)
C30 H30A 0.9600
C30 H30B 0.9600
C30 H30C 0.9600
C31 H31A 0.9600
C31 H31B 0.9600
C31 H31C 0.9600
C33 H33A 0.9600
C33 H33B 0.9600
C33 H33C 0.9600
C34 C36 1.493(4)
C34 C37 1.494(4)
C34 C35 1.501(4)
C35 H35A 0.9600
C35 H35B 0.9600
C35 H35C 0.9600
C36 H36A 0.9600
C36 H36B 0.9600
C36 H36C 0.9600
C37 H37A 0.9600
C37 H37B 0.9600
C37 H37C 0.9600

loop_
_geom_torsion_atom_site_label_1
_geom_torsion_atom_site_label_2
_geom_torsion_atom_site_label_3
_geom_torsion_atom_site_label_4
_geom_torsion
O5 S N4 C18 -169.59(15)
O6 S N4 C18 62.17(17)
C13 S N4 C18 -53.35(18)
O5 S N4 C21 -33.42(19)
O6 S N4 C21 -161.66(16)
C13 S N4 C21 82.82(18)
C34 O1 C1 O2 1.2(4)
C34 O1 C1 N1 178.2(2)
C2 N1 C1 O2 -11.0(4)
C2 N1 C1 O1 171.95(19)
C1 N1 C2 C7 -139.0(2)
C1 N1 C2 C3 99.4(3)
N1 C2 C3 C4 -171.4(2)
C7 C2 C3 C4 68.4(3)
C2 C3 C4 C5 62.4(3)
C2 C3 C4 C6 -175.7(3)
C8 N2 C7 O3 -7.4(3)
C8 N2 C7 C2 172.41(19)
N1 C2 C7 O3 -46.8(3)
C3 C2 C7 O3 74.0(3)
N1 C2 C7 N2 133.4(2)
C3 C2 C7 N2 -105.8(2)
C7 N2 C8 C9 -53.9(3)
C7 N2 C8 C10 -174.6(2)
C7 N2 C8 C11 69.4(3)
C12 N3 C11 O4 2.8(4)
C12 N3 C11 C8 178.1(2)
N2 C8 C11 O4 -164.4(2)
C9 C8 C11 O4 -40.0(3)
C10 C8 C11 O4 78.2(3)
N2 C8 C11 N3 20.1(3)
C9 C8 C11 N3 144.4(2)
C10 C8 C11 N3 -97.4(2)
C11 N3 C12 C17 -5.4(3)
C11 N3 C12 C13 174.7(2)
C17 C12 C13 C14 2.6(3)
N3 C12 C13 C14 -177.4(2)
C17 C12 C13 S -174.98(17)
N3 C12 C13 S 5.0(3)
O5 S C13 C14 29.8(2)
O6 S C13 C14 161.40(16)
N4 S C13 C14 -85.10(18)
O5 S C13 C12 -152.50(18)
O6 S C13 C12 -20.9(2)
N4 S C13 C12 92.6(2)
C12 C13 C14 C15 -2.9(3)
S C13 C14 C15 174.91(18)
C13 C14 C15 C16 1.4(4)
C14 C15 C16 C17 0.3(4)
C15 C16 C17 C12 -0.5(4)
C13 C12 C17 C16 -0.9(3)
N3 C12 C17 C16 179.1(2)
C21 N4 C18 C19 -8.1(2)
S N4 C18 C19 131.04(17)
C21 N4 C18 C22 113.0(2)
S N4 C18 C22 -107.8(2)
N4 C18 C19 C20 31.1(2)
C22 C18 C19 C20 -92.1(2)
C18 C19 C20 C21 -42.7(2)
C18 N4 C21 C20 -18.1(2)
S N4 C21 C20 -157.54(16)
C19 C20 C21 N4 37.3(2)
C23 N5 C22 O7 -3.2(4)
C23 N5 C22 C18 175.3(2)
N4 C18 C22 O7 -162.4(2)
C19 C18 C22 O7 -45.2(3)
N4 C18 C22 N5 19.0(3)
C19 C18 C22 N5 136.2(2)
C22 N5 C23 C28 -59.5(3)
C22 N5 C23 C24 -179.9(2)
N5 C23 C24 C25 -66.5(3)
C28 C23 C24 C25 172.48(19)
C23 C24 C25 C26 176.6(2)
C23 C24 C25 C27 -60.6(3)
C29 N6 C28 O8 6.5(3)
C29 N6 C28 C23 -175.5(2)
N5 C23 C28 O8 -44.8(3)
C24 C23 C28 O8 77.7(3)
N5 C23 C28 N6 137.18(19)
C24 C23 C28 N6 -100.3(2)
C28 N6 C29 C30 -59.7(3)
C28 N6 C29 C32 64.4(3)
C28 N6 C29 C31 -179.8(2)
C33 N7 C32 O9 3.8(4)
C33 N7 C32 C29 179.6(2)
N6 C29 C32 O9 -159.1(2)
C30 C29 C32 O9 -34.1(3)
C31 C29 C32 O9 84.6(3)
N6 C29 C32 N7 25.0(3)
C30 C29 C32 N7 150.0(2)
C31 C29 C32 N7 -91.2(2)
C1 O1 C34 C36 175.9(3)
C1 O1 C34 C37 -65.0(3)
C1 O1 C34 C35 58.8(3)
